data_2016180
loop_
_publ_author_name
'Janik, Alicja'
'Chyra, Anna'
'Stadnicka, Katarzyna'

_publ_section_title
;
 <i>N</i>-Acetyl-<small>L</small>-tyrosine methyl ester monohydrate at
 293 and 123K
;
_journal_coeditor_code BM3032
_journal_issue 10
_journal_name_full 'Acta Crystallographica Section C'
_journal_page_first o572
_journal_page_last o575
_journal_paper_doi 10.1107/S0108270107038413
_journal_volume 63
_journal_year 2007
_chemical_formula_iupac 'C12 H15 N O4, H2 O'
_chemical_formula_moiety 'C12 H15 N O4, H2 O'
_chemical_formula_sum 'C12 H17 N O5'
_chemical_formula_weight 255.27
_chemical_name_systematic
;
<i>N</i>-Acetyl-L-tyrosine methyl ester monohydrate
;
_space_group_IT_number 19
_symmetry_cell_setting orthorhombic
_symmetry_space_group_name_Hall 'P 2ac 2ab'
_symmetry_space_group_name_H-M 'P 21 21 21'
_atom_sites_solution_hydrogens difmap
_atom_sites_solution_primary direct
_atom_sites_solution_secondary difmap
_audit_creation_method SHELXL-97
_cell_angle_alpha 90.00
_cell_angle_beta 90.00
_cell_angle_gamma 90.00
_cell_formula_units_Z 4
_cell_length_a 7.21170(10)
_cell_length_b 12.9868(3)
_cell_length_c 14.2470(4)
_cell_measurement_reflns_used 2095
_cell_measurement_temperature 293(2)
_cell_measurement_theta_max 30.034
_cell_measurement_theta_min 0.998
_cell_volume 1334.33(5)
_computing_cell_refinement 'DENZO--SMN (Otwinowski & Minor, 1997)'
_computing_data_collection 'COLLECT (Nonius, 1997)'
_computing_data_reduction 'DENZO and SCALEPACK (Otwinowski & Minor, 1997)'
_computing_molecular_graphics
;
PLATON (Spek, 2003), ORTEP-3 for Windows (Farrugia, 1997) and
Mercury (Version
1.4; Macrae <i>et al.</i>,  2006)
;
_computing_publication_material SHELXL97
_computing_structure_refinement 'SHELXL97 (Sheldrick, 1997)'
_computing_structure_solution 'SIR92 (Altomare <i>et al.</i>,  1994)'
_diffrn_ambient_temperature 293(2)
_diffrn_detector_area_resol_mean 9
_diffrn_measured_fraction_theta_full 0.994
_diffrn_measured_fraction_theta_max 0.994
_diffrn_measurement_device '95mm CCD camera on \k-goniostat'
_diffrn_measurement_device_type 'Nonius KappaCCD'
_diffrn_measurement_method '\f scans and \o scans to fill asymmetric unit'
_diffrn_radiation_monochromator 'horizontally mounted graphite crystal'
_diffrn_radiation_source 'fine-focus sealed tube'
_diffrn_radiation_type MoK\a
_diffrn_radiation_wavelength 0.71073
_diffrn_reflns_av_R_equivalents 0.0202
_diffrn_reflns_av_sigmaI/netI 0.0276
_diffrn_reflns_limit_h_max 10
_diffrn_reflns_limit_h_min -10
_diffrn_reflns_limit_k_max 18
_diffrn_reflns_limit_k_min -18
_diffrn_reflns_limit_l_max 20
_diffrn_reflns_limit_l_min -19
_diffrn_reflns_number 8443
_diffrn_reflns_theta_full 30.03
_diffrn_reflns_theta_max 30.03
_diffrn_reflns_theta_min 3.17
_exptl_absorpt_coefficient_mu 0.099
_exptl_absorpt_correction_T_max 0.9642
_exptl_absorpt_correction_T_min 0.9503
_exptl_absorpt_correction_type multi-scan
_exptl_absorpt_process_details '(DENZO and SCALEPACK; Otwinowski & Minor, 1997)'
_exptl_crystal_colour colourless
_exptl_crystal_density_diffrn 1.271
_exptl_crystal_density_method 'not measured'
_exptl_crystal_description Block
_exptl_crystal_F_000 544
_exptl_crystal_size_max 0.52
_exptl_crystal_size_mid 0.52
_exptl_crystal_size_min 0.37
_refine_diff_density_max 0.20
_refine_diff_density_min -0.16
_refine_ls_extinction_coef 0.094(4)
_refine_ls_extinction_expression Fc^*^=kFc[1+0.001xFc^2^\l^3^/sin(2\q)]^-1/4^
_refine_ls_extinction_method SHELXL97
_refine_ls_goodness_of_fit_ref 1.009
_refine_ls_hydrogen_treatment mixed
_refine_ls_matrix_type full
_refine_ls_number_parameters 181
_refine_ls_number_reflns 2223
_refine_ls_number_restraints 0
_refine_ls_restrained_S_all 1.009
_refine_ls_R_factor_all 0.0533
_refine_ls_R_factor_gt 0.0395
_refine_ls_shift/su_max 0.000
_refine_ls_shift/su_mean 0.000
_refine_ls_structure_factor_coef Fsqd
_refine_ls_weighting_details 'w=1/[\s^2^(Fo^2^)+(0.0462P)^2^+0.2350P] where P=(Fo^2^+2Fc^2^)/3'
_refine_ls_weighting_scheme calc
_refine_ls_wR_factor_gt 0.0922
_refine_ls_wR_factor_ref 0.1008
_reflns_number_gt 1847
_reflns_number_total 2223
_reflns_threshold_expression I>2\s(I)
_cod_data_source_file bm3032.cif
_cod_data_source_block Ia
_cod_database_code 2016180
_cod_database_fobs_code 2016180

loop_
_symmetry_equiv_pos_as_xyz
'x, y, z'
'-x+1/2, -y, z+1/2'
'x+1/2, -y+1/2, -z'
'-x, y+1/2, -z+1/2'

loop_
_atom_site_type_symbol
_atom_site_label
_atom_site_fract_x
_atom_site_fract_y
_atom_site_fract_z
_atom_site_U_iso_or_equiv
_atom_site_adp_type
_atom_site_calc_flag
_atom_site_refinement_flags
_atom_site_occupancy
N N1 0.7140(2) 0.48523(12) 0.65541(11) 0.0346(3) Uani d . 1
H H1 0.794(4) 0.4776(19) 0.7018(17) 0.051(7) Uiso d . 1
C C1 0.7867(3) 0.38301(13) 0.51672(12) 0.0357(4) Uani d . 1
O O1 0.7839(3) 0.30420(10) 0.56035(11) 0.0627(5) Uani d . 1
C C2 0.7818(3) 0.49014(13) 0.55995(12) 0.0318(4) Uani d . 1
H H2 0.6984 0.5337 0.5229 0.038 Uiso calc R 1
O O2 0.7977(2) 0.38843(11) 0.42440(10) 0.0485(4) Uani d . 1
C C3 0.9779(3) 0.53656(14) 0.55704(14) 0.0365(4) Uani d . 1
H H3A 1.0595 0.4952 0.5958 0.044 Uiso calc R 1
H H3B 1.0240 0.5337 0.4931 0.044 Uiso calc R 1
C C4 0.9842(3) 0.64710(13) 0.59090(12) 0.0335(4) Uani d . 1
C C5 0.9006(3) 0.72601(14) 0.54091(14) 0.0401(4) Uani d . 1
H H5 0.8373 0.7107 0.4858 0.048 Uiso calc R 1
C C6 1.0781(3) 0.67253(15) 0.67263(14) 0.0411(5) Uani d . 1
H H6 1.1365 0.6209 0.7069 0.049 Uiso calc R 1
C C7 0.9094(3) 0.82747(14) 0.57132(14) 0.0400(4) Uani d . 1
H H7 0.8529 0.8794 0.5366 0.048 Uiso calc R 1
C C8 1.0864(3) 0.77369(15) 0.70432(13) 0.0442(5) Uani d . 1
H H8 1.1485 0.7892 0.7598 0.053 Uiso calc R 1
C C9 1.0023(3) 0.85107(13) 0.65342(12) 0.0342(4) Uani d . 1
O O9 1.0160(2) 0.94996(11) 0.68728(11) 0.0459(4) Uani d . 1
H H9 0.967(5) 0.994(2) 0.646(2) 0.073(9) Uiso d . 1
C C10 0.5350(3) 0.46506(15) 0.67405(13) 0.0386(4) Uani d . 1
O O10 0.4177(2) 0.45931(14) 0.61182(11) 0.0530(4) Uani d . 1
C C11 0.4865(4) 0.4494(2) 0.77528(15) 0.0578(6) Uani d . 1
H H11A 0.4050 0.5035 0.7956 0.069 Uiso calc R 1
H H11B 0.5975 0.4505 0.8124 0.069 Uiso calc R 1
H H11C 0.4257 0.3841 0.7827 0.069 Uiso calc R 1
C C12 0.8085(5) 0.29253(19) 0.37345(17) 0.0668(7) Uani d . 1
H H12A 0.8159 0.3065 0.3074 0.080 Uiso calc R 1
H H12B 0.7000 0.2521 0.3862 0.080 Uiso calc R 1
H H12C 0.9169 0.2553 0.3929 0.080 Uiso calc R 1
O O5 0.3430(3) 0.41471(13) 0.42768(13) 0.0555(5) Uani d . 1
H H5A 0.335(5) 0.357(3) 0.425(2) 0.081(11) Uiso d . 1
H H5B 0.369(5) 0.436(3) 0.493(3) 0.102(12) Uiso d . 1

loop_
_atom_site_aniso_label
_atom_site_aniso_U_11
_atom_site_aniso_U_22
_atom_site_aniso_U_33
_atom_site_aniso_U_12
_atom_site_aniso_U_13
_atom_site_aniso_U_23
N1 0.0345(8) 0.0365(7) 0.0329(7) -0.0012(7) -0.0016(7) -0.0013(6)
C1 0.0384(9) 0.0310(8) 0.0377(9) 0.0013(8) -0.0037(8) -0.0017(7)
O1 0.1109(15) 0.0289(6) 0.0482(8) 0.0039(8) -0.0003(10) 0.0038(6)
C2 0.0345(9) 0.0269(7) 0.0340(8) 0.0012(7) -0.0015(7) 0.0006(6)
O2 0.0726(10) 0.0369(7) 0.0360(7) 0.0030(7) -0.0008(7) -0.0047(6)
C3 0.0341(9) 0.0329(8) 0.0425(9) 0.0009(8) 0.0025(8) -0.0033(8)
C4 0.0323(8) 0.0305(8) 0.0376(8) -0.0026(7) 0.0023(7) -0.0002(7)
C5 0.0441(10) 0.0379(9) 0.0382(9) -0.0017(8) -0.0107(8) -0.0024(8)
C6 0.0488(11) 0.0344(9) 0.0400(9) -0.0017(8) -0.0089(9) 0.0064(8)
C7 0.0430(10) 0.0339(9) 0.0431(10) 0.0016(8) -0.0106(9) 0.0032(8)
C8 0.0561(12) 0.0405(10) 0.0361(9) -0.0080(9) -0.0114(9) 0.0021(8)
C9 0.0372(9) 0.0314(8) 0.0341(8) -0.0041(7) 0.0006(8) -0.0020(7)
O9 0.0595(9) 0.0327(7) 0.0454(7) -0.0025(7) -0.0109(7) -0.0049(6)
C10 0.0391(10) 0.0371(9) 0.0397(9) -0.0006(8) 0.0019(8) -0.0059(8)
O10 0.0381(8) 0.0717(10) 0.0492(8) -0.0048(8) -0.0050(7) -0.0057(8)
C11 0.0528(13) 0.0792(16) 0.0415(10) -0.0089(13) 0.0104(10) -0.0077(11)
C12 0.099(2) 0.0503(12) 0.0517(13) 0.0063(14) -0.0051(14) -0.0207(11)
O5 0.0784(12) 0.0361(8) 0.0519(9) -0.0045(8) 0.0016(9) 0.0004(7)

loop_
_atom_type_symbol
_atom_type_description
_atom_type_scat_dispersion_real
_atom_type_scat_dispersion_imag
_atom_type_scat_source
C C 0.0033 0.0016 'International Tables Vol C Tables 4.2.6.8 and 6.1.1.4'
H H 0.0000 0.0000 'International Tables Vol C Tables 4.2.6.8 and 6.1.1.4'
N N 0.0061 0.0033 'International Tables Vol C Tables 4.2.6.8 and 6.1.1.4'
O O 0.0106 0.0060 'International Tables Vol C Tables 4.2.6.8 and 6.1.1.4'

loop_
_geom_angle_atom_site_label_1
_geom_angle_atom_site_label_2
_geom_angle_atom_site_label_3
_geom_angle
_geom_angle_publ_flag
C10 N1 C2 121.3(2) ?
C10 N1 H1 117(2) ?
C2 N1 H1 119(2) ?
O1 C1 O2 124.4(2) ?
O1 C1 C2 124.9(2) ?
O2 C1 C2 110.9(2) ?
N1 C2 C1 110.4(2) y
N1 C2 C3 110.7(2) y
C1 C2 C3 109.1(2) y
N1 C2 H2 108.9 ?
C1 C2 H2 108.9 ?
C3 C2 H2 108.9 ?
C1 O2 C12 117.3(2) y
C4 C3 C2 113.0(2) ?
C4 C3 H3A 109.0 ?
C2 C3 H3A 109.0 ?
C4 C3 H3B 109.0 ?
C2 C3 H3B 109.0 ?
H3A C3 H3B 107.8 ?
C5 C4 C6 117.9(2) ?
C5 C4 C3 121.6(2) ?
C6 C4 C3 120.5(2) ?
C4 C5 C7 121.4(2) ?
C4 C5 H5 119.3 ?
C7 C5 H5 119.3 ?
C4 C6 C8 121.2(2) ?
C4 C6 H6 119.4 ?
C8 C6 H6 119.4 ?
C9 C7 C5 119.76(17) ?
C9 C7 H7 120.1 ?
C5 C7 H7 120.1 ?
C9 C8 C6 119.9(2) ?
C9 C8 H8 120.0 ?
C6 C8 H8 120.0 ?
O9 C9 C8 117.7(2) ?
O9 C9 C7 122.6(2) ?
C8 C9 C7 119.8(2) ?
C9 O9 H9 110(2) ?
O10 C10 N1 122.1(2) ?
O10 C10 C11 121.7(2) ?
N1 C10 C11 116.2(2) ?
C10 C11 H11A 109.5 ?
C10 C11 H11B 109.5 ?
H11A C11 H11B 109.5 ?
C10 C11 H11C 109.5 ?
H11A C11 H11C 109.5 ?
H11B C11 H11C 109.5 ?
O2 C12 H12A 109.5 ?
O2 C12 H12B 109.5 ?
H12A C12 H12B 109.5 ?
O2 C12 H12C 109.5 ?
H12A C12 H12C 109.5 ?
H12B C12 H12C 109.5 ?
H5A O5 H5B 110(3) ?

loop_
_geom_bond_atom_site_label_1
_geom_bond_atom_site_label_2
_geom_bond_distance
_geom_bond_publ_flag
N1 C10 1.344(3) y
N1 C2 1.447(2) y
N1 H1 0.88(3) ?
C1 O1 1.198(2) y
C1 O2 1.320(2) ?
C1 C2 1.522(2) y
C2 C3 1.538(3) y
C2 H2 0.9800 ?
O2 C12 1.444(2) y
C3 C4 1.515(2) ?
C3 H3A 0.9700 ?
C3 H3B 0.9700 ?
C4 C5 1.386(3) ?
C4 C6 1.387(3) ?
C5 C7 1.388(3) ?
C5 H5 0.9300 ?
C6 C8 1.391(3) ?
C6 H6 0.9300 ?
C7 C9 1.383(3) ?
C7 H7 0.9300 ?
C8 C9 1.379(3) ?
C8 H8 0.9300 ?
C9 O9 1.375(2) ?
O9 H9 0.89(3) ?
C10 O10 1.228(2) y
C10 C11 1.498(3) ?
C11 H11A 0.9600 ?
C11 H11B 0.9600 ?
C11 H11C 0.9600 ?
C12 H12A 0.9600 ?
C12 H12B 0.9600 ?
C12 H12C 0.9600 ?
O5 H5A 0.75(4) ?
O5 H5B 0.99(4) ?

loop_
_geom_hbond_atom_site_label_D
_geom_hbond_atom_site_label_H
_geom_hbond_atom_site_label_A
_geom_hbond_site_symmetry_A
_geom_hbond_distance_DH
_geom_hbond_distance_HA
_geom_hbond_distance_DA
_geom_hbond_angle_DHA
_geom_hbond_publ_flag
O9 H9 O5 3_566 0.89(3) 1.82(3) 2.707(2) 173(3) y
N1 H1 O9 4_746 0.88(3) 2.12(3) 3.004(2) 177(2) y
O5 H5A O1 3_456 0.75(4) 2.14(4) 2.880(2) 170(4) y
O5 H5B O10 . 0.99(4) 1.76(4) 2.740(2) 174(3) y
C3 H3A O10 1_655 0.97 2.63 3.417(3) 138 y
C8 H8 O1 4_756 0.93 2.62 3.503(2) 160 y
C11 H11A O5 2_565 0.96 2.81 3.671(3) 150 ?
C12 H12C O10 3_556 0.96 2.79 3.371(3) 120 ?
C5 H5 Cg1 3_466 0.93 2.94 3.73(5) 144 y

loop_
_geom_torsion_atom_site_label_1
_geom_torsion_atom_site_label_2
_geom_torsion_atom_site_label_3
_geom_torsion_atom_site_label_4
_geom_torsion
_geom_torsion_publ_flag
C10 N1 C2 C1 -71.3(2) ?
C10 N1 C2 C3 167.9(2) ?
O1 C1 C2 N1 -18.5(3) y
O2 C1 C2 N1 162.6(2) y
O1 C1 C2 C3 103.3(2) y
O2 C1 C2 C3 -75.6(2) y
O1 C1 O2 C12 -0.5(4) ?
C2 C1 O2 C12 178.4(2) ?
N1 C2 C3 C4 -63.4(2) ?
C1 C2 C3 C4 175.0(2) ?
C2 C3 C4 C5 -67.4(2) ?
C2 C3 C4 C6 113.9(2) ?
C6 C4 C5 C7 -0.2(3) ?
C3 C4 C5 C7 -178.9(2) ?
C5 C4 C6 C8 0.8(3) ?
C3 C4 C6 C8 179.5(2) ?
C4 C5 C7 C9 -0.3(3) ?
C4 C6 C8 C9 -0.9(3) ?
C6 C8 C9 O9 -179.4(2) ?
C6 C8 C9 C7 0.3(3) ?
C5 C7 C9 O9 180.0(2) ?
C5 C7 C9 C8 0.3(3) ?
C2 N1 C10 O10 -6.9(3) ?
C2 N1 C10 C11 172.8(2) ?

loop_
_cod_related_entry_id
_cod_related_entry_database
_cod_related_entry_code
1 ChemSpider 30654071
